data_7114273
loop_
_publ_author_name
'Beauchamp, Derek A.'
'Loeb, Stephen J.'

_publ_section_title
;
 Molecular squares, rectangles and infinite helical chains utilising the
 simple ???corner??? ligand 4-(2-pyridyl)-pyrimidine
;
_journal_issue 21
_journal_name_full 'Chemical Communications'
_journal_page_first 2484
_journal_paper_doi 10.1039/b206989j
_journal_year 2002
_chemical_formula_sum 'C40 H28 Ag4 F12 N12 O12 S4'
_chemical_formula_weight 1656.48
_chemical_name_systematic
; 
? 
;
_space_group_IT_number 2
_symmetry_cell_setting triclinic
_symmetry_Int_Tables_number 2
_symmetry_space_group_name_Hall '-P 1'
_symmetry_space_group_name_H-M 'P -1'
_atom_sites_solution_hydrogens geom
_atom_sites_solution_primary direct
_atom_sites_solution_secondary difmap
_audit_creation_method SHELXL-97
_cell_angle_alpha 81.403(2)
_cell_angle_beta 72.533(2)
_cell_angle_gamma 89.410(2)
_cell_formula_units_Z 1
_cell_length_a 10.1267(13)
_cell_length_b 10.4529(14)
_cell_length_c 13.5037(19)
_cell_measurement_reflns_used 'reflections from 120 data frames'
_cell_measurement_temperature 293(2)
_cell_measurement_theta_max 28.3
_cell_measurement_theta_min 1.5
_cell_volume 1347.3(3)
_computing_cell_refinement 'Bruker SAINT'
_computing_data_collection 'Bruker SMART'
_computing_data_reduction 'Bruker SHELXTL XPREP'
_computing_molecular_graphics 'Bruker SHELXTL XP'
_computing_publication_material 'Bruker SHELXTL XCIF'
_computing_structure_refinement 'SHELXL-97 (Sheldrick, 1997)'
_computing_structure_solution 'SHELXS-97 (Sheldrick, 1997)'
_diffrn_ambient_temperature 293(2)
_diffrn_measured_fraction_theta_full 0.991
_diffrn_measured_fraction_theta_max 0.991
_diffrn_measurement_device_type 'Bruker APEX CCD'
_diffrn_measurement_method 'hemisphere scans'
_diffrn_radiation_monochromator graphite
_diffrn_radiation_source 'fine-focus sealed tube'
_diffrn_radiation_type MoK\a
_diffrn_radiation_wavelength 0.71073
_diffrn_reflns_av_R_equivalents 0.0091
_diffrn_reflns_av_sigmaI/netI 0.0113
_diffrn_reflns_limit_h_max 10
_diffrn_reflns_limit_h_min -11
_diffrn_reflns_limit_k_max 11
_diffrn_reflns_limit_k_min -11
_diffrn_reflns_limit_l_max 14
_diffrn_reflns_limit_l_min -11
_diffrn_reflns_number 5794
_diffrn_reflns_theta_full 23.27
_diffrn_reflns_theta_max 23.27
_diffrn_reflns_theta_min 1.97
_diffrn_standards_decay_% <1
_diffrn_standards_number '50 standard frames at start and end'
_exptl_absorpt_coefficient_mu 1.699
_exptl_absorpt_correction_T_max 0.066283
_exptl_absorpt_correction_T_min 0.046101
_exptl_absorpt_correction_type empirical
_exptl_crystal_colour colourless
_exptl_crystal_density_diffrn 2.042
_exptl_crystal_density_meas ?
_exptl_crystal_density_method 'not measured'
_exptl_crystal_description block
_exptl_crystal_F_000 808
_exptl_crystal_size_max 0.34
_exptl_crystal_size_mid 0.34
_exptl_crystal_size_min 0.20
_refine_diff_density_max 1.272
_refine_diff_density_min -1.046
_refine_diff_density_rms 0.109
_refine_ls_extinction_method none
_refine_ls_goodness_of_fit_ref 1.049
_refine_ls_hydrogen_treatment mixed
_refine_ls_matrix_type full
_refine_ls_number_parameters 379
_refine_ls_number_reflns 3843
_refine_ls_number_restraints 19
_refine_ls_restrained_S_all 1.068
_refine_ls_R_factor_all 0.0539
_refine_ls_R_factor_gt 0.0486
_refine_ls_shift/su_max 0.490
_refine_ls_shift/su_mean 0.032
_refine_ls_structure_factor_coef Fsqd
_refine_ls_weighting_details 'calc w=1/[\s^2^(Fo^2^)+(0.0821P)^2^+4.1309P] where P=(Fo^2^+2Fc^2^)/3'
_refine_ls_weighting_scheme calc
_refine_ls_wR_factor_gt 0.1365
_refine_ls_wR_factor_ref 0.1422
_reflns_number_gt 3361
_reflns_number_total 3843
_reflns_threshold_expression >2sigma(I)
_cod_data_source_file b206989j.txt
_cod_data_source_block '[AgL]4[CF3SO3]4L=4-(2-pyridyl)-pyrimidine'
_cod_depositor_comments
;
The following automatic conversions were performed:

'_exptl_crystal_density_meas' value 'not measured' was changed to '?'
- the value is perceived as not measured.

Automatic conversion script
Id: cif_fix_values 3008 2015-01-20 13:52:24Z robertas 
;
_cod_original_sg_symbol_H-M P-1
_cod_database_code 7114273

loop_
_symmetry_equiv_pos_as_xyz
'x, y, z'
'-x, -y, -z'

loop_
_atom_site_label
_atom_site_type_symbol
_atom_site_fract_x
_atom_site_fract_y
_atom_site_fract_z
_atom_site_U_iso_or_equiv
_atom_site_adp_type
_atom_site_occupancy
_atom_site_symmetry_multiplicity
_atom_site_calc_flag
_atom_site_refinement_flags
_atom_site_disorder_assembly
_atom_site_disorder_group
Ag1 Ag 0.06808(6) 0.75914(5) 0.24990(4) 0.0674(2) Uani 1 1 d . . .
Ag2 Ag 0.38429(6) 0.25172(5) 0.12865(4) 0.0653(2) Uani 1 1 d . . .
N1 N 0.1951(5) 0.3335(5) 0.2232(4) 0.0537(12) Uani 1 1 d . . .
N2 N 0.0817(5) 0.5258(5) 0.2675(4) 0.0539(13) Uani 1 1 d . . .
N3 N -0.1041(6) 0.6607(6) 0.3989(4) 0.0646(15) Uani 1 1 d . . .
N4 N 0.4379(6) 0.8574(5) -0.0484(4) 0.0574(13) Uani 1 1 d . . .
N5 N 0.2289(6) 0.8591(5) 0.0900(4) 0.0557(13) Uani 1 1 d . . .
N6 N -0.0103(6) 0.9663(6) 0.1884(5) 0.0765(18) Uani 1 1 d . . .
C1 C 0.1776(7) 0.4598(7) 0.2073(5) 0.0593(17) Uani 1 1 d . . .
H1A H 0.2388 0.5071 0.1477 0.071 Uiso 1 1 calc R A .
C2 C 0.1014(7) 0.2666(7) 0.3073(6) 0.0611(17) Uani 1 1 d . . .
H2A H 0.1084 0.1774 0.3218 0.073 Uiso 1 1 calc R A .
C3 C -0.0032(7) 0.3253(6) 0.3718(5) 0.0577(16) Uani 1 1 d . . .
H3A H -0.0692 0.2769 0.4278 0.069 Uiso 1 1 calc R . .
C4 C -0.0095(6) 0.4575(6) 0.3523(4) 0.0442(13) Uani 1 1 d . . .
C5 C -0.1154(6) 0.5318(6) 0.4220(5) 0.0484(14) Uani 1 1 d . . .
C6 C -0.2167(8) 0.4693(8) 0.5073(6) 0.071(2) Uani 1 1 d . . .
H6A H -0.2207 0.3794 0.5228 0.086 Uiso 1 1 calc R A .
C7 C -0.3124(9) 0.5412(11) 0.5699(7) 0.091(3) Uani 1 1 d . . .
H7A H -0.3825 0.5004 0.6274 0.109 Uiso 1 1 calc R . .
C8 C -0.3031(9) 0.6729(11) 0.5465(7) 0.087(3) Uani 1 1 d . . .
H8A H -0.3665 0.7235 0.5873 0.104 Uiso 1 1 calc R A .
C9 C -0.1978(10) 0.7287(9) 0.4612(7) 0.087(3) Uani 1 1 d . . .
H9A H -0.1909 0.8186 0.4458 0.105 Uiso 1 1 calc R . .
C10 C 0.3435(7) 0.8046(6) 0.0409(5) 0.0596(17) Uani 1 1 d . . .
H10A H 0.3600 0.7224 0.0711 0.072 Uiso 1 1 calc R . .
C12 C 0.2978(8) 1.0388(6) -0.0409(6) 0.0640(18) Uani 1 1 d . . .
H12A H 0.2835 1.1226 -0.0692 0.077 Uiso 1 1 calc R . .
C13 C 0.4128(7) 0.9760(7) -0.0879(6) 0.0639(18) Uani 1 1 d . . .
H13A H 0.4756 1.0174 -0.1495 0.077 Uiso 1 1 calc R . .
C11 C 0.2040(7) 0.9774(5) 0.0484(5) 0.0482(14) Uani 1 1 d . . .
C14 C 0.0727(7) 1.0370(6) 0.1034(5) 0.0519(15) Uani 1 1 d . . .
C15 C 0.0390(8) 1.1601(7) 0.0670(6) 0.0686(19) Uani 1 1 d . . .
H15A H 0.0990 1.2081 0.0071 0.082 Uiso 1 1 calc R . .
C16 C -0.0824(9) 1.2113(8) 0.1191(8) 0.082(2) Uani 1 1 d . . .
H16A H -0.1058 1.2940 0.0953 0.098 Uiso 1 1 calc R . .
C17 C -0.1679(9) 1.1390(10) 0.2060(8) 0.092(3) Uani 1 1 d . . .
H17A H -0.2507 1.1714 0.2436 0.110 Uiso 1 1 calc R . .
C18 C -0.1301(9) 1.0180(10) 0.2369(8) 0.099(3) Uani 1 1 d . . .
H18A H -0.1909 0.9679 0.2953 0.119 Uiso 1 1 calc R . .
S2 S 0.37418(18) 0.47754(17) -0.11052(13) 0.0577(4) Uani 1 1 d D A -1
O4 O 0.5101(7) 0.5178(11) -0.1678(6) 0.167(5) Uani 1 1 d D A -1
O5 O 0.2945(9) 0.5650(7) -0.0521(6) 0.127(3) Uani 1 1 d D A -1
O6 O 0.3620(9) 0.3501(6) -0.0533(6) 0.125(3) Uani 1 1 d D A -1
C20 C 0.2902(9) 0.4598(8) -0.2045(6) 0.082(2) Uani 1 1 d D A -1
F4 F 0.1644(8) 0.4331(13) -0.1646(7) 0.214(6) Uani 1 1 d D A -1
F5 F 0.2860(12) 0.5630(8) -0.2651(6) 0.179(4) Uani 1 1 d D A -1
F6 F 0.3486(10) 0.3785(8) -0.2668(6) 0.171(4) Uani 1 1 d D A -1
S1 S 0.2719(2) 0.9289(2) 0.3666(2) 0.0951(8) Uani 1 1 d D B -1
O1 O 0.3056(7) 1.0240(6) 0.2779(5) 0.106(2) Uani 1 1 d D B -1
O2 O 0.2070(14) 0.8179(9) 0.3685(10) 0.275(10) Uani 1 1 d D B -1
O3 O 0.2093(19) 0.9874(12) 0.4619(8) 0.44(2) Uani 1 1 d D B -1
C19 C 0.4273(10) 0.8823(12) 0.3919(10) 0.216(13) Uani 1 1 d D B -1
F1 F 0.4982(16) 0.828(2) 0.3189(11) 0.58(3) Uani 1 1 d D B -1
F2 F 0.5048(14) 0.9733(16) 0.3879(16) 0.365(15) Uani 1 1 d D B -1
F3 F 0.4045(9) 0.8089(9) 0.4829(7) 0.183(4) Uani 1 1 d D B -1

loop_
_atom_site_aniso_label
_atom_site_aniso_U_11
_atom_site_aniso_U_22
_atom_site_aniso_U_33
_atom_site_aniso_U_23
_atom_site_aniso_U_13
_atom_site_aniso_U_12
Ag1 0.0687(4) 0.0523(3) 0.0665(4) 0.0078(3) -0.0065(3) 0.0013(3)
Ag2 0.0587(4) 0.0663(4) 0.0644(4) -0.0183(3) -0.0054(3) 0.0141(3)
N1 0.055(3) 0.050(3) 0.050(3) -0.006(2) -0.006(2) 0.007(2)
N2 0.051(3) 0.051(3) 0.048(3) -0.001(2) -0.001(2) 0.007(2)
N3 0.075(4) 0.060(4) 0.050(3) -0.006(3) -0.007(3) 0.017(3)
N4 0.055(3) 0.054(3) 0.056(3) -0.007(3) -0.007(3) 0.004(2)
N5 0.062(3) 0.045(3) 0.051(3) -0.002(2) -0.007(3) 0.007(2)
N6 0.056(3) 0.068(4) 0.085(4) 0.008(3) -0.001(3) 0.017(3)
C1 0.059(4) 0.058(4) 0.046(3) -0.001(3) 0.002(3) 0.003(3)
C2 0.063(4) 0.047(4) 0.067(4) -0.005(3) -0.013(4) 0.008(3)
C3 0.052(4) 0.055(4) 0.054(4) 0.005(3) -0.005(3) -0.003(3)
C4 0.040(3) 0.049(3) 0.040(3) -0.003(3) -0.009(2) 0.001(2)
C5 0.045(3) 0.057(4) 0.043(3) -0.007(3) -0.013(3) 0.006(3)
C6 0.065(4) 0.066(4) 0.066(4) -0.009(4) 0.006(4) -0.005(4)
C7 0.058(5) 0.124(8) 0.070(5) -0.020(5) 0.015(4) -0.003(5)
C8 0.072(5) 0.116(8) 0.065(5) -0.028(5) -0.004(4) 0.033(5)
C9 0.102(6) 0.083(6) 0.068(5) -0.018(4) -0.012(5) 0.035(5)
C10 0.063(4) 0.047(4) 0.058(4) -0.004(3) -0.004(3) 0.012(3)
C12 0.076(5) 0.040(3) 0.067(4) 0.004(3) -0.015(4) 0.008(3)
C13 0.063(4) 0.052(4) 0.062(4) 0.003(3) -0.002(3) -0.003(3)
C11 0.057(4) 0.038(3) 0.050(3) -0.006(3) -0.016(3) 0.005(3)
C14 0.053(4) 0.044(3) 0.060(4) -0.012(3) -0.017(3) 0.009(3)
C15 0.075(5) 0.048(4) 0.078(5) -0.006(3) -0.018(4) 0.013(3)
C16 0.083(6) 0.060(5) 0.107(7) -0.019(5) -0.033(5) 0.026(4)
C17 0.065(5) 0.097(7) 0.110(7) -0.025(6) -0.016(5) 0.035(5)
C18 0.070(5) 0.095(7) 0.101(7) 0.002(5) 0.012(5) 0.022(5)
S2 0.0580(10) 0.0605(10) 0.0564(9) -0.0088(8) -0.0200(8) 0.0058(8)
O4 0.080(5) 0.298(14) 0.107(6) -0.042(7) 0.001(4) -0.060(7)
O5 0.185(8) 0.119(6) 0.111(5) -0.061(5) -0.076(6) 0.075(6)
O6 0.210(9) 0.071(4) 0.120(5) 0.011(4) -0.100(6) 0.002(5)
C20 0.086(6) 0.090(6) 0.084(6) -0.016(5) -0.044(5) 0.019(5)
F4 0.091(5) 0.413(18) 0.150(7) -0.034(9) -0.058(5) -0.052(7)
F5 0.302(12) 0.151(7) 0.126(6) -0.005(5) -0.135(8) 0.053(7)
F6 0.224(9) 0.185(8) 0.174(7) -0.123(7) -0.122(7) 0.087(7)
S1 0.0740(13) 0.0691(13) 0.1186(19) 0.0322(13) -0.0157(13) -0.0079(11)
O1 0.095(4) 0.070(4) 0.113(5) 0.029(3) 0.005(4) 0.015(3)
O2 0.43(2) 0.155(9) 0.341(17) 0.128(10) -0.332(17) -0.150(12)
O3 0.74(5) 0.190(13) 0.160(11) -0.031(10) 0.196(19) 0.16(2)
C19 0.159(15) 0.205(18) 0.27(3) 0.145(19) -0.133(18) -0.087(15)
F1 0.32(2) 0.73(5) 0.39(3) 0.27(3) 0.16(2) 0.37(3)
F2 0.230(14) 0.42(2) 0.44(3) 0.22(2) -0.231(17) -0.210(17)
F3 0.176(8) 0.209(9) 0.172(7) 0.070(7) -0.112(7) -0.048(7)

loop_
_atom_type_symbol
_atom_type_description
_atom_type_scat_dispersion_real
_atom_type_scat_dispersion_imag
_atom_type_scat_source
C C 0.0033 0.0016 'International Tables Vol C Tables 4.2.6.8 and 6.1.1.4'
H H 0.0000 0.0000 'International Tables Vol C Tables 4.2.6.8 and 6.1.1.4'
N N 0.0061 0.0033 'International Tables Vol C Tables 4.2.6.8 and 6.1.1.4'
O O 0.0106 0.0060 'International Tables Vol C Tables 4.2.6.8 and 6.1.1.4'
F F 0.0171 0.0103 'International Tables Vol C Tables 4.2.6.8 and 6.1.1.4'
S S 0.1246 0.1234 'International Tables Vol C Tables 4.2.6.8 and 6.1.1.4'
Ag Ag -0.8971 1.1015 'International Tables Vol C Tables 4.2.6.8 and 6.1.1.4'

loop_
_geom_angle_atom_site_label_1
_geom_angle_atom_site_label_2
_geom_angle_atom_site_label_3
_geom_angle
_geom_angle_site_symmetry_1
_geom_angle_site_symmetry_3
N3 Ag1 N5 175.0(2) . .
N3 Ag1 N6 108.7(2) . .
N5 Ag1 N6 68.87(19) . .
N3 Ag1 N2 69.53(18) . .
N5 Ag1 N2 110.58(17) . .
N6 Ag1 N2 154.5(2) . .
N1 Ag2 N4 171.7(2) . 2_665
N1 Ag2 O6 96.4(2) . .
N4 Ag2 O6 89.0(2) 2_665 .
C1 N1 C2 115.4(5) . .
C1 N1 Ag2 119.7(4) . .
C2 N1 Ag2 124.3(4) . .
C1 N2 C4 117.0(5) . .
C1 N2 Ag1 126.4(4) . .
C4 N2 Ag1 116.3(4) . .
C5 N3 C9 117.6(7) . .
C5 N3 Ag1 119.9(4) . .
C9 N3 Ag1 122.5(6) . .
C10 N4 C13 115.5(6) . .
C10 N4 Ag2 121.7(4) . 2_665
C13 N4 Ag2 122.7(4) . 2_665
C10 N5 C11 118.0(5) . .
C10 N5 Ag1 123.4(4) . .
C11 N5 Ag1 118.5(4) . .
C14 N6 C18 117.2(7) . .
C14 N6 Ag1 118.0(4) . .
C18 N6 Ag1 124.7(6) . .
N1 C1 N2 126.8(6) . .
N1 C2 C3 122.0(6) . .
C2 C3 C4 118.6(6) . .
N2 C4 C3 120.1(5) . .
N2 C4 C5 117.2(5) . .
C3 C4 C5 122.7(5) . .
N3 C5 C6 122.1(6) . .
N3 C5 C4 116.9(5) . .
C6 C5 C4 121.0(6) . .
C5 C6 C7 119.3(8) . .
C8 C7 C6 119.2(8) . .
C7 C8 C9 118.3(8) . .
N3 C9 C8 123.5(9) . .
N5 C10 N4 125.7(6) . .
C13 C12 C11 119.2(6) . .
N4 C13 C12 122.0(6) . .
N5 C11 C12 119.5(6) . .
N5 C11 C14 117.5(5) . .
C12 C11 C14 123.0(6) . .
N6 C14 C15 121.4(6) . .
N6 C14 C11 116.9(5) . .
C15 C14 C11 121.7(6) . .
C16 C15 C14 120.1(8) . .
C17 C16 C15 118.7(8) . .
C16 C17 C18 118.5(8) . .
N6 C18 C17 124.0(9) . .
O4 S2 O5 116.7(6) . .
O4 S2 O6 113.7(6) . .
O5 S2 O6 112.8(5) . .
O4 S2 C20 105.6(4) . .
O5 S2 C20 103.7(4) . .
O6 S2 C20 102.4(4) . .
S2 O6 Ag2 134.6(4) . .
F4 C20 F5 100.1(9) . .
F4 C20 F6 110.9(9) . .
F5 C20 F6 104.6(8) . .
F4 C20 S2 112.7(7) . .
F5 C20 S2 114.2(7) . .
F6 C20 S2 113.3(6) . .
O2 S1 O1 121.4(6) . .
O2 S1 O3 112.0(7) . .
O1 S1 O3 110.3(6) . .
O2 S1 C19 104.7(5) . .
O1 S1 C19 107.5(4) . .
O3 S1 C19 98.1(7) . .
F2 C19 F1 101.3(11) . .
F2 C19 F3 108.7(10) . .
F1 C19 F3 111.9(12) . .
F2 C19 S1 113.9(9) . .
F1 C19 S1 108.9(9) . .
F3 C19 S1 111.7(7) . .
C19 F1 F2 39.0(6) . .
C19 F2 F1 39.7(7) . .

loop_
_geom_bond_atom_site_label_1
_geom_bond_atom_site_label_2
_geom_bond_distance
_geom_bond_site_symmetry_2
Ag1 N3 2.337(6) .
Ag1 N5 2.378(5) .
Ag1 N6 2.415(6) .
Ag1 N2 2.422(5) .
Ag2 N1 2.203(5) .
Ag2 N4 2.207(5) 2_665
Ag2 O6 2.592(6) .
N1 C1 1.324(8) .
N1 C2 1.345(9) .
N2 C1 1.326(8) .
N2 C4 1.345(8) .
N3 C5 1.335(9) .
N3 C9 1.342(10) .
N4 C10 1.339(8) .
N4 C13 1.328(9) .
N4 Ag2 2.207(5) 2_665
N5 C10 1.322(8) .
N5 C11 1.334(8) .
N6 C14 1.323(9) .
N6 C18 1.345(10) .
C2 C3 1.360(10) .
C3 C4 1.372(9) .
C4 C5 1.495(8) .
C5 C6 1.373(10) .
C6 C7 1.380(12) .
C7 C8 1.363(14) .
C8 C9 1.370(13) .
C12 C13 1.363(10) .
C12 C11 1.364(9) .
C11 C14 1.495(9) .
C14 C15 1.384(9) .
C15 C16 1.368(11) .
C16 C17 1.355(13) .
C17 C18 1.359(13) .
S2 O4 1.394(6) .
S2 O5 1.388(6) .
S2 O6 1.423(6) .
S2 C20 1.757(8) .
C20 F4 1.241(10) .
C20 F5 1.261(10) .
C20 F6 1.298(9) .
S1 O2 1.333(7) .
S1 O1 1.394(6) .
S1 O3 1.473(8) .
S1 C19 1.757(9) .
C19 F2 1.224(12) .
C19 F1 1.240(13) .
C19 F3 1.306(10) .
F1 F2 1.905(16) .
